data_7702697
loop_
_publ_author_name
'Voloshin, Yan Z.'
'Zavodnik, Valery E.'
'Varzatskii, Oleg A.'
'Belsky, Vitaly K.'
'Palchik, Aleksei V.'
'Strizhakova, Nataly G.'
'Vorontsov, Ivan I.'
'Antipin, Mikhail Yu.'

_publ_section_title
;
 Clathrochelate monoribbed-functionalized iron(ii) \a-dioximates:
 synthetic pathways and structural and electrochemical features
;
_journal_issue 6
_journal_name_full 'Journal of the Chemical Society, Dalton Transactions'
_journal_page_first 1193
_journal_paper_doi 10.1039/b107021p
_journal_year 2002
_chemical_formula_sum 'C42 H32 B2 Cl2 F2 Fe N6 O6'
_chemical_formula_weight 903.11
_chemical_name_systematic
;
1,8-Bis(fluoroboro)-2,7,9,14,15,20-hexaoxa-3,6,10,13,16,19-
hexaaza-4,5,11,12-tetraphenyl-17,18-dichlorobicyclo-[6.6.6]eicosa-
3,5,10,12,16,18-hexaene iron(II)x 2(C6H6)
;
_space_group_IT_number 14
_space_group_name_Hall '-P 2ybc'
_space_group_name_H-M_alt 'P 1 21/c 1'
_symmetry_cell_setting monoclinic
_symmetry_space_group_name_H-M 'P 1 21/c 1'
_atom_sites_solution_hydrogens difmap
_atom_sites_solution_primary direct
_atom_sites_solution_secondary difmap
_audit_creation_method SHELXL
_cell_angle_alpha 90.00
_cell_angle_beta 90.942(2)
_cell_angle_gamma 90.00
_cell_formula_units_Z 4
_cell_length_a 14.754(2)
_cell_length_b 10.3386(11)
_cell_length_c 27.126(3)
_cell_measurement_reflns_used 116
_cell_measurement_temperature 110(1)
_cell_measurement_theta_max 25
_cell_measurement_theta_min 3
_cell_volume 4137.1(8)
_computing_cell_refinement 'Bruker SMART'
_computing_data_collection 'Bruker SMART'
_computing_data_reduction 'Bruker SAINT'
_computing_molecular_graphics 'SHELXTL PLUS 5.0'
_computing_publication_material 'SHELXTL PLUS 5.0'
_computing_structure_refinement 'SHELXTL PLUS 5.0'
_computing_structure_solution 'SHELXTL PLUS 5.0'
_diffrn_ambient_temperature 110(1)
_diffrn_measurement_device 'Bruker SMART 1K CCD'
_diffrn_measurement_method 'phi and omega scans'
_diffrn_radiation_monochromator graphite
_diffrn_radiation_source 'fine-focus sealed tube'
_diffrn_radiation_type MoK\a
_diffrn_radiation_wavelength 0.71073
_diffrn_reflns_av_R_equivalents 0.0275
_diffrn_reflns_av_sigmaI/netI 0.0290
_diffrn_reflns_limit_h_max 20
_diffrn_reflns_limit_h_min -20
_diffrn_reflns_limit_k_max 14
_diffrn_reflns_limit_k_min -14
_diffrn_reflns_limit_l_max 38
_diffrn_reflns_limit_l_min -38
_diffrn_reflns_number 45055
_diffrn_reflns_theta_max 30.03
_diffrn_reflns_theta_min 1.38
_exptl_absorpt_coefficient_mu 0.559
_exptl_absorpt_correction_T_max 1.0000000
_exptl_absorpt_correction_T_min 0.7177335
_exptl_absorpt_correction_type 'semi-empirical (SADABS)'
_exptl_crystal_colour red
_exptl_crystal_density_diffrn 1.450
_exptl_crystal_description prism
_exptl_crystal_F_000 1848
_exptl_crystal_size_max 0.07
_exptl_crystal_size_mid 0.15
_exptl_crystal_size_min 0.40
_refine_diff_density_max 1.342
_refine_diff_density_min -0.272
_refine_diff_density_rms 0.079
_refine_ls_extinction_method none
_refine_ls_goodness_of_fit_all 1.024
_refine_ls_goodness_of_fit_obs 1.068
_refine_ls_hydrogen_treatment isotropic
_refine_ls_matrix_type full
_refine_ls_number_parameters 678
_refine_ls_number_reflns 12081
_refine_ls_number_restraints 0
_refine_ls_restrained_S_all 1.047
_refine_ls_restrained_S_obs 1.068
_refine_ls_R_factor_all 0.0596
_refine_ls_R_factor_obs 0.0426
_refine_ls_shift/esd_max 0.004
_refine_ls_shift/esd_mean 0.000
_refine_ls_structure_factor_coef Fsqd
_refine_ls_weighting_details 'w=1/[\s^2^(Fo^2^)+(0.0804P)^2^+0.1263P] where P=(Fo^2^+2Fc^2^)/3'
_refine_ls_weighting_scheme calc
_refine_ls_wR_factor_all 0.1270
_refine_ls_wR_factor_obs 0.1119
_reflns_number_observed 9142
_reflns_number_total 12090
_reflns_observed_criterion >2sigma(I)
_cod_data_source_file b107021p.txt
_cod_data_source_block 6
_cod_depositor_comments
;
The following automatic conversions were performed:

data item '_symmetry_cell_setting' value 'Monoclinic' was changed to
'monoclinic' in accordance with the
/home/saulius/struct/COD-crude-data/automatic-downloads/DataCite-retrospective/RSC/depositions/lib/dictionaries/cif_core.dic
dictionary named 'cif_core.dic' version 2.4.2 last updated on
2011-04-26.

data item '_refine_ls_weighting_scheme' value 'calc
w=1/[\s^2^(Fo^2^)+(0.0804P)^2^+0.1263P] where P=(Fo^2^+2Fc^2^)/3' was
changed to 'calc'. A new data item '_refine_ls_weighting_details' was
created with the value set to
'w=1/[\s^2^(Fo^2^)+(0.0804P)^2^+0.1263P] where P=(Fo^2^+2Fc^2^)/3'.

Automatic conversion script
Id: cif_fix_values 6909 2019-04-08 15:41:33Z antanas 
;
_cod_original_sg_symbol_H-M P2(1)/c
_cod_database_code 7702697

loop_
_symmetry_equiv_pos_as_xyz
'x, y, z'
'-x, y+1/2, -z+1/2'
'-x, -y, -z'
'x, -y-1/2, z-1/2'

loop_
_atom_site_aniso_label
_atom_site_aniso_U_11
_atom_site_aniso_U_22
_atom_site_aniso_U_33
_atom_site_aniso_U_23
_atom_site_aniso_U_13
_atom_site_aniso_U_12
Fe1 0.01966(11) 0.01856(11) 0.01706(11) 0.00136(7) 0.00110(8) 0.00158(8)
Cl1 0.0367(2) 0.0327(2) 0.0238(2) 0.00651(15) -0.0041(2) 0.0044(2)
Cl2 0.0363(2) 0.0367(2) 0.0269(2) 0.0079(2) 0.0084(2) -0.0032(2)
F1 0.0218(5) 0.0303(5) 0.0295(5) 0.0013(4) -0.0008(4) 0.0021(4)
F2 0.0216(5) 0.0342(5) 0.0363(5) 0.0030(4) 0.0038(4) 0.0032(4)
B1 0.0227(8) 0.0230(8) 0.0220(7) 0.0023(6) 0.0016(6) 0.0039(6)
B2 0.0219(8) 0.0258(8) 0.0253(8) 0.0025(7) 0.0031(7) 0.0035(7)
O1 0.0207(5) 0.0287(6) 0.0221(5) 0.0012(4) -0.0017(4) 0.0017(4)
O2 0.0192(5) 0.0255(6) 0.0296(5) 0.0044(4) 0.0027(4) 0.0003(4)
O3 0.0187(5) 0.0261(5) 0.0249(5) -0.0020(4) -0.0006(4) 0.0047(4)
O4 0.0187(5) 0.0340(6) 0.0236(5) 0.0007(4) -0.0002(4) 0.0047(4)
O5 0.0190(5) 0.0229(5) 0.0289(5) 0.0035(4) 0.0032(4) 0.0016(4)
O6 0.0205(5) 0.0241(5) 0.0292(6) 0.0010(4) 0.0053(4) 0.0028(4)
N1 0.0223(6) 0.0209(6) 0.0187(5) -0.0009(4) 0.0003(5) 0.0015(5)
N2 0.0217(6) 0.0200(6) 0.0212(6) 0.0003(5) 0.0010(5) 0.0013(5)
N3 0.0197(6) 0.0209(6) 0.0207(6) 0.0014(5) 0.0004(5) 0.0026(5)
N4 0.0191(6) 0.0241(6) 0.0216(6) 0.0024(5) 0.0006(5) 0.0025(5)
N5 0.0201(6) 0.0228(6) 0.0197(6) 0.0020(5) 0.0020(5) 0.0021(5)
N6 0.0214(6) 0.0235(6) 0.0200(6) 0.0023(5) 0.0027(5) 0.0026(5)
C1 0.0296(8) 0.0217(7) 0.0175(6) 0.0011(5) -0.0015(6) 0.0037(6)
C2 0.0290(8) 0.0208(7) 0.0184(6) 0.0013(5) 0.0049(6) -0.0002(6)
C3 0.0244(7) 0.0216(7) 0.0196(6) -0.0003(5) 0.0021(6) 0.0001(6)
C4 0.0236(7) 0.0250(7) 0.0186(6) 0.0013(5) -0.0018(6) -0.0018(6)
C5 0.0241(7) 0.0218(7) 0.0194(6) 0.0012(5) 0.0006(6) 0.0013(6)
C6 0.0259(8) 0.0218(7) 0.0182(6) 0.0014(5) 0.0010(6) 0.0030(6)
C7 0.0261(8) 0.0328(8) 0.0231(7) -0.0079(6) 0.0026(6) -0.0022(7)
C8 0.0370(10) 0.0436(11) 0.0247(8) -0.0045(7) 0.0062(7) -0.0104(8)
C9 0.0483(13) 0.070(2) 0.0290(9) -0.0169(10) 0.0151(9) -0.0216(11)
C10 0.0469(13) 0.079(2) 0.0484(13) -0.0386(13) 0.0164(10) -0.0073(12)
C11 0.0489(13) 0.0525(14) 0.0555(13) -0.0264(11) 0.0003(11) 0.0146(11)
C12 0.0359(10) 0.0433(11) 0.0349(9) -0.0129(8) -0.0017(8) 0.0079(8)
C13 0.0232(8) 0.0358(9) 0.0200(7) -0.0015(6) -0.0001(6) -0.0022(6)
C14 0.0341(10) 0.0406(11) 0.0294(8) -0.0010(7) -0.0061(7) 0.0025(8)
C15 0.0405(11) 0.0646(15) 0.0337(10) 0.0032(10) -0.0126(8) 0.0066(10)
C16 0.0349(10) 0.0710(15) 0.0290(9) -0.0102(9) -0.0078(8) -0.0046(10)
C17 0.0346(10) 0.0498(12) 0.0334(9) -0.0115(8) 0.0021(8) -0.0122(9)
C18 0.0303(9) 0.0347(9) 0.0279(8) -0.0022(7) 0.0009(7) -0.0049(7)
C19 0.0259(8) 0.0197(7) 0.0257(7) 0.0012(6) -0.0028(6) 0.0003(6)
C20 0.0344(9) 0.0300(9) 0.0306(8) -0.0041(7) -0.0021(7) 0.0011(7)
C21 0.0430(11) 0.0284(9) 0.0491(11) -0.0129(8) -0.0087(9) 0.0012(8)
C22 0.0298(9) 0.0266(9) 0.0599(12) 0.0004(8) -0.0081(9) -0.0049(7)
C23 0.0299(9) 0.0255(8) 0.0452(10) 0.0052(7) 0.0034(8) -0.0007(7)
C24 0.0276(8) 0.0241(8) 0.0322(8) 0.0017(6) 0.0007(7) -0.0006(6)
C25 0.0277(8) 0.0197(7) 0.0244(7) -0.0020(6) -0.0006(6) 0.0022(6)
C26 0.0362(10) 0.0257(8) 0.0310(8) -0.0039(7) 0.0051(7) 0.0037(7)
C27 0.0386(11) 0.0303(9) 0.0467(11) -0.0112(8) 0.0084(9) 0.0055(8)
C28 0.0399(11) 0.0219(8) 0.0519(11) -0.0084(7) -0.0061(9) 0.0091(7)
C29 0.0410(10) 0.0212(8) 0.0389(9) 0.0033(7) -0.0101(8) 0.0005(7)
C30 0.0309(9) 0.0248(8) 0.0262(7) 0.0013(6) -0.0026(7) 0.0005(6)
C1S 0.053(2) 0.115(3) 0.075(2) 0.011(2) -0.006(2) 0.009(2)
C2S 0.070(2) 0.072(2) 0.0525(14) -0.0146(13) -0.0110(13) 0.030(2)
C3S 0.077(2) 0.0498(14) 0.0453(12) 0.0083(10) -0.0140(12) -0.0009(13)
C4S 0.054(2) 0.085(2) 0.0335(10) -0.0051(11) -0.0033(10) 0.0213(14)
C5S 0.107(3) 0.057(2) 0.093(2) -0.038(2) -0.059(2) 0.035(2)
C6S 0.099(3) 0.080(3) 0.155(4) 0.025(3) -0.073(3) -0.038(3)
C7S 0.126(3) 0.052(2) 0.054(2) -0.0078(13) -0.022(2) -0.019(2)
C8S 0.067(2) 0.068(2) 0.107(3) -0.034(2) -0.003(2) 0.000(2)
C9S 0.109(3) 0.087(2) 0.058(2) -0.006(2) 0.039(2) -0.025(2)
C10S 0.104(3) 0.076(2) 0.072(2) 0.022(2) 0.004(2) 0.007(2)
C11S 0.070(2) 0.084(2) 0.088(2) 0.000(2) 0.027(2) -0.006(2)
C12S 0.109(3) 0.068(2) 0.052(2) -0.0041(14) 0.016(2) -0.031(2)

loop_
_atom_site_label
_atom_site_type_symbol
_atom_site_fract_x
_atom_site_fract_y
_atom_site_fract_z
_atom_site_U_iso_or_equiv
_atom_site_thermal_displace_type
_atom_site_occupancy
_atom_site_calc_flag
Fe1 Fe 0.254427(14) 0.30422(2) 0.097921(7) 0.01842(7) Uani 1 d
Cl1 Cl 0.15064(3) 0.51313(4) -0.032614(14) 0.03112(10) Uani 1 d
Cl2 Cl 0.37353(3) 0.51067(4) -0.027422(15) 0.03322(10) Uani 1 d
F1 F -0.03746(6) 0.34856(9) 0.10093(3) 0.0272(2) Uani 1 d
F2 F 0.54692(7) 0.26256(10) 0.09579(4) 0.0307(2) Uani 1 d
B1 B 0.05401(12) 0.3341(2) 0.09983(6) 0.0226(3) Uani 1 d
B2 B 0.45539(13) 0.2751(2) 0.09655(7) 0.0243(3) Uani 1 d
O1 O 0.08355(7) 0.36172(11) 0.04850(4) 0.0238(2) Uani 1 d
O2 O 0.43040(7) 0.38572(11) 0.06368(4) 0.0247(2) Uani 1 d
O3 O 0.09468(7) 0.42905(11) 0.13483(4) 0.0233(2) Uani 1 d
O4 O 0.42864(8) 0.29797(11) 0.14814(4) 0.0254(2) Uani 1 d
O5 O 0.07660(7) 0.19951(10) 0.11436(4) 0.0236(2) Uani 1 d
O6 O 0.41394(8) 0.15439(11) 0.07684(4) 0.0245(2) Uani 1 d
N1 N 0.17564(9) 0.36649(12) 0.04654(4) 0.0206(2) Uani 1 d
N2 N 0.33881(9) 0.39495(12) 0.05775(4) 0.0210(2) Uani 1 d
N3 N 0.18589(9) 0.40851(12) 0.14169(4) 0.0204(2) Uani 1 d
N4 N 0.33854(9) 0.32914(13) 0.15128(5) 0.0216(3) Uani 1 d
N5 N 0.16670(9) 0.17155(12) 0.10800(4) 0.0208(2) Uani 1 d
N6 N 0.32149(9) 0.15242(13) 0.08245(4) 0.0216(3) Uani 1 d
C1 C 0.21120(11) 0.43700(15) 0.01227(5) 0.0229(3) Uani 1 d
C2 C 0.30797(11) 0.44630(15) 0.01695(5) 0.0226(3) Uani 1 d
C3 C 0.22095(11) 0.44064(15) 0.18452(5) 0.0219(3) Uani 1 d
C4 C 0.31494(11) 0.40055(15) 0.18914(5) 0.0224(3) Uani 1 d
C5 C 0.18770(11) 0.05035(15) 0.09922(5) 0.0218(3) Uani 1 d
C6 C 0.28367(11) 0.03859(15) 0.08769(5) 0.0219(3) Uani 1 d
C7 C 0.17345(12) 0.5112(2) 0.22383(6) 0.0273(3) Uani 1 d
C8 C 0.17791(14) 0.4653(2) 0.27214(6) 0.0350(4) Uani 1 d
H8 H 0.2037(16) 0.3865(24) 0.2785(8) 0.044(6) Uiso 1 d
C9 C 0.1417(2) 0.5401(3) 0.30953(8) 0.0488(6) Uani 1 d
H9 H 0.1484(18) 0.5012(24) 0.3409(10) 0.054(7) Uiso 1 d
C10 C 0.1029(2) 0.6588(3) 0.29907(9) 0.0578(7) Uani 1 d
H10 H 0.0858(22) 0.7142(31) 0.3240(12) 0.086(10) Uiso 1 d
C11 C 0.0985(2) 0.7030(3) 0.25129(10) 0.0523(6) Uani 1 d
H11 H 0.0753(19) 0.7776(27) 0.2420(10) 0.058(8) Uiso 1 d
C12 C 0.13321(14) 0.6298(2) 0.21324(7) 0.0380(4) Uani 1 d
H12 H 0.1304(17) 0.6618(24) 0.1810(9) 0.052(7) Uiso 1 d
C13 C 0.37488(11) 0.4350(2) 0.23125(5) 0.0263(3) Uani 1 d
C14 C 0.42364(13) 0.3387(2) 0.25563(7) 0.0348(4) Uani 1 d
H14 H 0.4204(15) 0.2636(22) 0.2467(8) 0.034(6) Uiso 1 d
C15 C 0.4737(2) 0.3686(3) 0.29800(8) 0.0464(5) Uani 1 d
H15 H 0.5020(17) 0.3034(23) 0.3140(9) 0.046(7) Uiso 1 d
C16 C 0.47601(15) 0.4938(2) 0.31582(7) 0.0451(5) Uani 1 d
H16 H 0.5085(18) 0.5075(23) 0.3466(9) 0.054(7) Uiso 1 d
C17 C 0.42888(14) 0.5901(2) 0.29151(7) 0.0393(4) Uani 1 d
H17 H 0.4261(17) 0.6830(23) 0.3025(9) 0.048(7) Uiso 1 d
C18 C 0.37792(13) 0.5616(2) 0.24932(6) 0.0309(4) Uani 1 d
H18 H 0.3441(15) 0.6213(22) 0.2358(8) 0.036(6) Uiso 1 d
C19 C 0.12354(11) -0.05900(15) 0.09965(6) 0.0238(3) Uani 1 d
C20 C 0.12781(13) -0.1540(2) 0.06325(7) 0.0317(4) Uani 1 d
H20 H 0.1679(14) -0.1432(19) 0.0387(7) 0.027(5) Uiso 1 d
C21 C 0.06874(15) -0.2591(2) 0.06450(8) 0.0403(4) Uani 1 d
H21 H 0.0723(17) -0.3221(25) 0.0415(9) 0.055(7) Uiso 1 d
C22 C 0.00750(13) -0.2724(2) 0.10141(8) 0.0389(4) Uani 1 d
H22 H -0.0307(18) -0.3476(25) 0.1018(9) 0.054(7) Uiso 1 d
C23 C 0.00261(13) -0.1778(2) 0.13786(7) 0.0335(4) Uani 1 d
H23 H -0.0385(16) -0.1896(21) 0.1654(8) 0.042(6) Uiso 1 d
C24 C 0.05975(12) -0.0715(2) 0.13699(6) 0.0280(3) Uani 1 d
H24 H 0.0548(15) -0.0048(20) 0.1627(8) 0.037(6) Uiso 1 d
C25 C 0.33408(11) -0.08393(15) 0.08475(6) 0.0240(3) Uani 1 d
C26 C 0.39632(13) -0.1031(2) 0.04720(6) 0.0309(4) Uani 1 d
H26 H 0.4054(14) -0.0360(21) 0.0230(8) 0.035(5) Uiso 1 d
C27 C 0.44624(14) -0.2162(2) 0.04534(8) 0.0385(4) Uani 1 d
H27 H 0.4916(17) -0.2273(23) 0.0178(9) 0.050(7) Uiso 1 d
C28 C 0.43444(14) -0.3109(2) 0.08073(8) 0.0380(4) Uani 1 d
H28 H 0.4628(16) -0.3882(23) 0.0813(8) 0.046(6) Uiso 1 d
C29 C 0.37165(14) -0.2944(2) 0.11729(7) 0.0339(4) Uani 1 d
H29 H 0.3607(14) -0.3529(21) 0.1424(7) 0.034(5) Uiso 1 d
C30 C 0.32113(12) -0.1807(2) 0.11964(6) 0.0273(3) Uani 1 d
H30 H 0.2786(14) -0.1695(20) 0.1465(8) 0.033(5) Uiso 1 d
C1S C 0.3172(2) 0.0010(4) -0.07376(13) 0.0813(10) Uani 1 d
H1S H 0.3843(31) 0.0004(38) -0.0829(15) 0.119(14) Uiso 1 d
C2S C 0.2661(2) -0.1037(3) -0.07349(10) 0.0648(8) Uani 1 d
H2S H 0.2883(23) -0.1953(33) -0.0815(12) 0.095(11) Uiso 1 d
C3S C 0.1769(2) -0.0981(3) -0.06174(9) 0.0576(7) Uani 1 d
H3S H 0.1448(32) -0.1682(48) -0.0584(17) 0.150(18) Uiso 1 d
C4S C 0.1393(2) 0.0176(3) -0.04943(8) 0.0574(7) Uani 1 d
H4S H 0.0817(21) 0.0175(27) -0.0425(10) 0.063(8) Uiso 1 d
C5S C 0.1894(3) 0.1260(3) -0.04902(13) 0.0863(12) Uani 1 d
H5S H 0.1683(26) 0.2059(39) -0.0431(14) 0.108(13) Uiso 1 d
C6S C 0.2798(3) 0.1180(5) -0.0622(2) 0.112(2) Uani 1 d
H6S H 0.3069(32) 0.1670(42) -0.0602(17) 0.114(17) Uiso 1 d
C7S C 0.1905(3) 0.0933(3) 0.24053(11) 0.0774(10) Uani 1 d
H7S H 0.1439(32) 0.1461(49) 0.2099(18) 0.159(17) Uiso 1 d
C8S C 0.1451(3) 0.0633(3) 0.28329(15) 0.0804(10) Uani 1 d
H8S H 0.0786(33) 0.0770(43) 0.2898(17) 0.137(16) Uiso 1 d
C9S C 0.1903(3) -0.0069(4) 0.32034(12) 0.0842(11) Uani 1 d
H9S H 0.1657(24) -0.0330(35) 0.3499(13) 0.098(11) Uiso 1 d
C10S C 0.2786(3) -0.0450(4) 0.31277(13) 0.0836(10) Uani 1 d
H10S H 0.3129(32) -0.0955(48) 0.3347(18) 0.145(17) Uiso 1 d
C11S C 0.3193(3) -0.0127(4) 0.26948(14) 0.0804(10) Uani 1 d
H11S H 0.3772(26) -0.0415(36) 0.2662(13) 0.098(12) Uiso 1 d
C12S C 0.2748(3) 0.0517(3) 0.23459(11) 0.0763(10) Uani 1 d
H12S H 0.3027(24) 0.0786(35) 0.2009(13) 0.103(11) Uiso 1 d

loop_
_atom_type_symbol
_atom_type_description
_atom_type_scat_dispersion_real
_atom_type_scat_dispersion_imag
_atom_type_scat_source
C C 0.0033 0.0016 'International Tables Vol C Tables 4.2.6.8 and 6.1.1.4'
H H 0.0000 0.0000 'International Tables Vol C Tables 4.2.6.8 and 6.1.1.4'
B B 0.0013 0.0007 'International Tables Vol C Tables 4.2.6.8 and 6.1.1.4'
N N 0.0061 0.0033 'International Tables Vol C Tables 4.2.6.8 and 6.1.1.4'
O O 0.0106 0.0060 'International Tables Vol C Tables 4.2.6.8 and 6.1.1.4'
F F 0.0171 0.0103 'International Tables Vol C Tables 4.2.6.8 and 6.1.1.4'
Cl Cl 0.1484 0.1585 'International Tables Vol C Tables 4.2.6.8 and 6.1.1.4'
Fe Fe 0.3463 0.8444 'International Tables Vol C Tables 4.2.6.8 and 6.1.1.4'

loop_
_geom_angle_atom_site_label_1
_geom_angle_atom_site_label_2
_geom_angle_atom_site_label_3
_geom_angle
N6 Fe1 N3 152.32(5)
N6 Fe1 N4 86.83(6)
N3 Fe1 N4 78.25(5)
N6 Fe1 N5 78.20(6)
N3 Fe1 N5 87.09(5)
N4 Fe1 N5 114.99(5)
N6 Fe1 N1 115.37(5)
N3 Fe1 N1 86.63(5)
N4 Fe1 N1 152.55(6)
N5 Fe1 N1 86.61(5)
N6 Fe1 N2 86.18(5)
N3 Fe1 N2 115.73(6)
N4 Fe1 N2 86.83(6)
N5 Fe1 N2 152.00(5)
N1 Fe1 N2 79.24(6)
F1 B1 O5 108.47(13)
F1 B1 O3 107.70(13)
O5 B1 O3 111.33(13)
F1 B1 O1 107.73(13)
O5 B1 O1 111.09(13)
O3 B1 O1 110.38(13)
F2 B2 O4 108.10(14)
F2 B2 O6 108.55(13)
O4 B2 O6 111.11(13)
F2 B2 O2 107.47(13)
O4 B2 O2 112.05(13)
O6 B2 O2 109.42(13)
N1 O1 B1 110.49(11)
N2 O2 B2 111.05(11)
N3 O3 B1 111.67(11)
N4 O4 B2 111.73(12)
N5 O5 B1 112.20(11)
N6 O6 B2 112.07(11)
C1 N1 O1 117.60(12)
C1 N1 Fe1 117.58(11)
O1 N1 Fe1 123.68(9)
C2 N2 O2 117.46(12)
C2 N2 Fe1 117.52(11)
O2 N2 Fe1 123.50(9)
C3 N3 O3 117.01(12)
C3 N3 Fe1 119.42(11)
O3 N3 Fe1 122.16(9)
C4 N4 O4 116.70(13)
C4 N4 Fe1 119.36(11)
O4 N4 Fe1 122.68(9)
C5 N5 O5 117.07(13)
C5 N5 Fe1 119.81(11)
O5 N5 Fe1 121.77(9)
C6 N6 O6 116.74(13)
C6 N6 Fe1 119.47(11)
O6 N6 Fe1 122.13(10)
N1 C1 C2 112.79(13)
N1 C1 Cl1 124.14(13)
C2 C1 Cl1 123.06(11)
N2 C2 C1 112.41(13)
N2 C2 Cl2 124.65(13)
C1 C2 Cl2 122.88(11)
N3 C3 C4 111.59(13)
N3 C3 C7 125.54(14)
C4 C3 C7 122.86(13)
N4 C4 C3 110.95(13)
N4 C4 C13 125.17(14)
C3 C4 C13 123.87(13)
N5 C5 C6 110.53(13)
N5 C5 C19 125.21(14)
C6 C5 C19 124.24(14)
N6 C6 C5 111.37(13)
N6 C6 C25 123.39(14)
C5 C6 C25 125.17(14)
C12 C7 C8 120.5(2)
C12 C7 C3 119.5(2)
C8 C7 C3 119.6(2)
C9 C8 C7 118.9(2)
C10 C9 C8 120.5(2)
C11 C10 C9 120.1(2)
C10 C11 C12 120.6(2)
C11 C12 C7 119.3(2)
C14 C13 C18 119.4(2)
C14 C13 C4 119.6(2)
C18 C13 C4 120.8(2)
C13 C14 C15 119.9(2)
C16 C15 C14 120.5(2)
C17 C16 C15 120.0(2)
C16 C17 C18 120.2(2)
C17 C18 C13 120.0(2)
C20 C19 C24 119.1(2)
C20 C19 C5 119.85(15)
C24 C19 C5 121.06(14)
C21 C20 C19 119.7(2)
C22 C21 C20 121.1(2)
C21 C22 C23 119.5(2)
C24 C23 C22 120.4(2)
C23 C24 C19 120.1(2)
C30 C25 C26 119.5(2)
C30 C25 C6 120.41(14)
C26 C25 C6 120.04(14)
C27 C26 C25 120.2(2)
C26 C27 C28 120.0(2)
C29 C28 C27 120.3(2)
C28 C29 C30 120.2(2)
C25 C30 C29 119.7(2)
C2S C1S C6S 119.4(4)
C1S C2S C3S 121.5(3)
C2S C3S C4S 119.6(3)
C5S C4S C3S 120.6(3)
C4S C5S C6S 118.6(3)
C1S C6S C5S 120.4(4)
C12S C7S C8S 119.8(3)
C7S C8S C9S 119.1(3)
C10S C9S C8S 118.7(3)
C11S C10S C9S 119.1(4)
C12S C11S C10S 121.1(4)
C11S C12S C7S 122.0(3)

loop_
_geom_bond_atom_site_label_1
_geom_bond_atom_site_label_2
_geom_bond_distance
Fe1 N6 1.9056(13)
Fe1 N3 1.9064(12)
Fe1 N4 1.9085(13)
Fe1 N5 1.9087(13)
Fe1 N1 1.9117(13)
Fe1 N2 1.9137(13)
Cl1 C1 1.692(2)
Cl2 C2 1.6928(15)
F1 B1 1.359(2)
F2 B2 1.357(2)
B1 O5 1.482(2)
B1 O3 1.486(2)
B1 O1 1.493(2)
B2 O4 1.479(2)
B2 O6 1.485(2)
B2 O2 1.493(2)
O1 N1 1.362(2)
O2 N2 1.362(2)
O3 N3 1.372(2)
O4 N4 1.372(2)
O5 N5 1.374(2)
O6 N6 1.375(2)
N1 C1 1.299(2)
N2 C2 1.303(2)
N3 C3 1.307(2)
N4 C4 1.316(2)
N5 C5 1.313(2)
N6 C6 1.311(2)
C1 C2 1.435(2)
C3 C4 1.451(2)
C3 C7 1.478(2)
C4 C13 1.477(2)
C5 C6 1.460(2)
C5 C19 1.475(2)
C6 C25 1.472(2)
C7 C12 1.390(3)
C7 C8 1.395(2)
C8 C9 1.389(3)
C9 C10 1.382(4)
C10 C11 1.375(4)
C11 C12 1.385(3)
C13 C14 1.389(3)
C13 C18 1.399(3)
C14 C15 1.391(3)
C15 C16 1.382(3)
C16 C17 1.376(3)
C17 C18 1.391(3)
C19 C20 1.395(2)
C19 C24 1.400(2)
C20 C21 1.394(3)
C21 C22 1.366(3)
C22 C23 1.393(3)
C23 C24 1.386(2)
C25 C30 1.392(2)
C25 C26 1.397(2)
C26 C27 1.383(3)
C27 C28 1.384(3)
C28 C29 1.379(3)
C29 C30 1.394(2)
C1S C2S 1.319(5)
C1S C6S 1.368(6)
C2S C3S 1.361(4)
C3S C4S 1.363(4)
C4S C5S 1.342(5)
C5S C6S 1.389(7)
C7S C12S 1.328(5)
C7S C8S 1.384(5)
C8S C9S 1.400(5)
C9S C10S 1.379(5)
C10S C11S 1.369(5)
C11S C12S 1.322(5)

loop_
_geom_torsion_atom_site_label_1
_geom_torsion_atom_site_label_2
_geom_torsion_atom_site_label_3
_geom_torsion_atom_site_label_4
_geom_torsion
F1 B1 O1 N1 171.53(12)
O5 B1 O1 N1 -69.8(2)
O3 B1 O1 N1 54.2(2)
F2 B2 O2 N2 172.67(12)
O4 B2 O2 N2 -68.7(2)
O6 B2 O2 N2 55.0(2)
F1 B1 O3 N3 170.92(11)
O5 B1 O3 N3 52.1(2)
O1 B1 O3 N3 -71.72(15)
F2 B2 O4 N4 171.75(12)
O6 B2 O4 N4 -69.2(2)
O2 B2 O4 N4 53.5(2)
F1 B1 O5 N5 172.00(11)
O3 B1 O5 N5 -69.7(2)
O1 B1 O5 N5 53.8(2)
F2 B2 O6 N6 171.90(11)
O4 B2 O6 N6 53.2(2)
O2 B2 O6 N6 -71.10(15)
B1 O1 N1 C1 -153.07(13)
B1 O1 N1 Fe1 14.4(2)
N6 Fe1 N1 C1 -82.03(12)
N3 Fe1 N1 C1 115.45(12)
N4 Fe1 N1 C1 59.2(2)
N5 Fe1 N1 C1 -157.27(12)
N2 Fe1 N1 C1 -1.55(11)
N6 Fe1 N1 O1 110.50(11)
N3 Fe1 N1 O1 -52.03(11)
N4 Fe1 N1 O1 -108.24(14)
N5 Fe1 N1 O1 35.26(11)
N2 Fe1 N1 O1 -169.02(12)
B2 O2 N2 C2 -152.33(14)
B2 O2 N2 Fe1 13.3(2)
N6 Fe1 N2 C2 113.64(12)
N3 Fe1 N2 C2 -84.00(12)
N4 Fe1 N2 C2 -159.33(12)
N5 Fe1 N2 C2 57.8(2)
N1 Fe1 N2 C2 -3.10(11)
N6 Fe1 N2 O2 -51.96(11)
N3 Fe1 N2 O2 110.41(11)
N4 Fe1 N2 O2 35.07(11)
N5 Fe1 N2 O2 -107.75(14)
N1 Fe1 N2 O2 -168.69(12)
B1 O3 N3 C3 -150.17(13)
B1 O3 N3 Fe1 16.2(2)
N6 Fe1 N3 C3 55.5(2)
N4 Fe1 N3 C3 -3.29(11)
N5 Fe1 N3 C3 112.98(12)
N1 Fe1 N3 C3 -160.25(12)
N2 Fe1 N3 C3 -83.90(12)
N6 Fe1 N3 O3 -110.53(14)
N4 Fe1 N3 O3 -169.31(11)
N5 Fe1 N3 O3 -53.05(11)
N1 Fe1 N3 O3 33.73(11)
N2 Fe1 N3 O3 110.07(11)
B2 O4 N4 C4 -153.01(14)
B2 O4 N4 Fe1 14.0(2)
N6 Fe1 N4 C4 -157.81(12)
N3 Fe1 N4 C4 -1.26(12)
N5 Fe1 N4 C4 -82.39(13)
N1 Fe1 N4 C4 56.7(2)
N2 Fe1 N4 C4 115.85(12)
N6 Fe1 N4 O4 35.48(11)
N3 Fe1 N4 O4 -167.97(12)
N5 Fe1 N4 O4 110.89(11)
N1 Fe1 N4 O4 -110.04(14)
N2 Fe1 N4 O4 -50.86(11)
B1 O5 N5 C5 -151.97(13)
B1 O5 N5 Fe1 14.7(2)
N6 Fe1 N5 C5 -2.19(11)
N3 Fe1 N5 C5 -158.60(12)
N4 Fe1 N5 C5 -83.00(12)
N1 Fe1 N5 C5 114.61(12)
N2 Fe1 N5 C5 55.3(2)
N6 Fe1 N5 O5 -168.49(11)
N3 Fe1 N5 O5 35.10(11)
N4 Fe1 N5 O5 110.70(11)
N1 Fe1 N5 O5 -51.69(11)
N2 Fe1 N5 O5 -111.04(13)
B2 O6 N6 C6 -150.37(13)
B2 O6 N6 Fe1 14.8(2)
N3 Fe1 N6 C6 55.9(2)
N4 Fe1 N6 C6 112.93(12)
N5 Fe1 N6 C6 -3.41(11)
N1 Fe1 N6 C6 -83.86(12)
N2 Fe1 N6 C6 -160.04(12)
N3 Fe1 N6 O6 -108.84(14)
N4 Fe1 N6 O6 -51.85(11)
N5 Fe1 N6 O6 -168.19(11)
N1 Fe1 N6 O6 111.36(11)
N2 Fe1 N6 O6 35.18(11)
O1 N1 C1 C2 173.59(12)
Fe1 N1 C1 C2 5.3(2)
O1 N1 C1 Cl1 -5.1(2)
Fe1 N1 C1 Cl1 -173.37(8)
O2 N2 C2 C1 173.09(12)
Fe1 N2 C2 C1 6.6(2)
O2 N2 C2 Cl2 -4.0(2)
Fe1 N2 C2 Cl2 -170.52(8)
N1 C1 C2 N2 -7.6(2)
Cl1 C1 C2 N2 171.14(11)
N1 C1 C2 Cl2 169.61(11)
Cl1 C1 C2 Cl2 -11.7(2)
O3 N3 C3 C4 173.33(12)
Fe1 N3 C3 C4 6.6(2)
O3 N3 C3 C7 -7.8(2)
Fe1 N3 C3 C7 -174.53(12)
O4 N4 C4 C3 172.36(12)
Fe1 N4 C4 C3 4.9(2)
O4 N4 C4 C13 -8.3(2)
Fe1 N4 C4 C13 -175.78(12)
N3 C3 C4 N4 -7.0(2)
C7 C3 C4 N4 174.05(14)
N3 C3 C4 C13 173.58(14)
C7 C3 C4 C13 -5.3(2)
O5 N5 C5 C6 173.41(11)
Fe1 N5 C5 C6 6.5(2)
O5 N5 C5 C19 -5.2(2)
Fe1 N5 C5 C19 -172.18(11)
O6 N6 C6 C5 173.14(12)
Fe1 N6 C6 C5 7.6(2)
O6 N6 C6 C25 -3.9(2)
Fe1 N6 C6 C25 -169.47(11)
N5 C5 C6 N6 -8.6(2)
C19 C5 C6 N6 170.08(13)
N5 C5 C6 C25 168.36(14)
C19 C5 C6 C25 -13.0(2)
N3 C3 C7 C12 -54.9(2)
C4 C3 C7 C12 123.8(2)
N3 C3 C7 C8 132.0(2)
C4 C3 C7 C8 -49.2(2)
C12 C7 C8 C9 -0.2(3)
C3 C7 C8 C9 172.8(2)
C7 C8 C9 C10 -0.7(3)
C8 C9 C10 C11 1.1(4)
C9 C10 C11 C12 -0.4(4)
C10 C11 C12 C7 -0.5(4)
C8 C7 C12 C11 0.8(3)
C3 C7 C12 C11 -172.2(2)
N4 C4 C13 C14 -50.0(2)
C3 C4 C13 C14 129.3(2)
N4 C4 C13 C18 135.0(2)
C3 C4 C13 C18 -45.8(2)
C18 C13 C14 C15 0.9(3)
C4 C13 C14 C15 -174.2(2)
C13 C14 C15 C16 -0.6(3)
C14 C15 C16 C17 -0.3(3)
C15 C16 C17 C18 0.8(3)
C16 C17 C18 C13 -0.4(3)
C14 C13 C18 C17 -0.5(3)
C4 C13 C18 C17 174.6(2)
N5 C5 C19 C20 138.0(2)
C6 C5 C19 C20 -40.5(2)
N5 C5 C19 C24 -44.0(2)
C6 C5 C19 C24 137.6(2)
C24 C19 C20 C21 0.2(3)
C5 C19 C20 C21 178.3(2)
C19 C20 C21 C22 -1.3(3)
C20 C21 C22 C23 1.4(3)
C21 C22 C23 C24 -0.5(3)
C22 C23 C24 C19 -0.6(3)
C20 C19 C24 C23 0.7(3)
C5 C19 C24 C23 -177.3(2)
N6 C6 C25 C30 134.3(2)
C5 C6 C25 C30 -42.3(2)
N6 C6 C25 C26 -44.8(2)
C5 C6 C25 C26 138.6(2)
C30 C25 C26 C27 -1.5(3)
C6 C25 C26 C27 177.7(2)
C25 C26 C27 C28 0.1(3)
C26 C27 C28 C29 1.4(3)
C27 C28 C29 C30 -1.6(3)
C26 C25 C30 C29 1.3(3)
C6 C25 C30 C29 -177.8(2)
C28 C29 C30 C25 0.3(3)
C6S C1S C2S C3S -0.3(5)
C1S C2S C3S C4S -0.7(4)
C2S C3S C4S C5S 0.3(4)
C3S C4S C5S C6S 1.1(5)
C2S C1S C6S C5S 1.7(6)
C4S C5S C6S C1S -2.1(6)
C12S C7S C8S C9S 2.2(5)
C7S C8S C9S C10S -0.6(5)
C8S C9S C10S C11S 0.3(6)
C9S C10S C11S C12S -1.5(6)
C10S C11S C12S C7S 3.2(6)
C8S C7S C12S C11S -3.5(5)
